data_6000471
loop_
_publ_author_name
'Guo, Yanghong'
'Shi, Zhan'
'Yu, Jihong'
'Wang, Jidong'
'Liu, Yunling'
'Bai, Ni'
'Pang, Wenqin'

_publ_section_title
;
 Solvothermal Synthesis and Characterization of a New Titanium
 Phosphate with a One-Dimensional Chiral Chain
;
_journal_coden_ASTM CMATEX
_journal_issue 1
_journal_name_full 'Chemistry of Materials'
_journal_page_first 203
_journal_page_last 207
_journal_paper_doi 10.1021/cm000642l
_journal_volume 13
_journal_year 2001
_chemical_formula_sum 'C10 H56 N10 O29 P6 Ti3'
_chemical_formula_weight 1110.17
_space_group_IT_number 19
_space_group_name_Hall 'P 2ac 2ab'
_space_group_name_H-M_alt 'P 21 21 21'
_symmetry_cell_setting orthorhombic
_atom_sites_solution_hydrogens geom
_atom_sites_solution_primary direct
_atom_sites_solution_secondary difmap
_audit_creation_method SHELXL-97
_cell_angle_alpha 90.00
_cell_angle_beta 90.00
_cell_angle_gamma 90.00
_cell_formula_units_Z 4
_cell_length_a 10.1800(6)
_cell_length_b 15.8992(9)
_cell_length_c 23.2271(12)
_cell_measurement_temperature 293(2)
_cell_volume 3759.4(4)
_computing_cell_refinement 'Bruker SMART'
_computing_data_collection 'Bruker SMART'
_computing_data_reduction 'Bruker SAINT'
_computing_molecular_graphics SHELXP-97
_computing_publication_material SHELXTL
_computing_structure_refinement 'SHELXL-97 (Sheldrick, 1997)'
_computing_structure_solution 'SHELXS-97 (Sheldrick, 1990)'
_diffrn_ambient_temperature 293(2)
_diffrn_measured_fraction_theta_full 0.997
_diffrn_measured_fraction_theta_max 0.997
_diffrn_radiation_monochromator graphite
_diffrn_radiation_source 'fine-focus sealed tube'
_diffrn_radiation_type MoK\a
_diffrn_radiation_wavelength 0.71073
_diffrn_reflns_av_R_equivalents 0.1222
_diffrn_reflns_av_sigmaI/netI 0.0918
_diffrn_reflns_limit_h_max 7
_diffrn_reflns_limit_h_min -11
_diffrn_reflns_limit_k_max 17
_diffrn_reflns_limit_k_min -17
_diffrn_reflns_limit_l_max 25
_diffrn_reflns_limit_l_min -25
_diffrn_reflns_number 18584
_diffrn_reflns_theta_full 23.29
_diffrn_reflns_theta_max 23.29
_diffrn_reflns_theta_min 1.55
_exptl_absorpt_coefficient_mu 0.993
_exptl_crystal_colour none
_exptl_crystal_density_diffrn 1.961
_exptl_crystal_density_method 'not measured'
_exptl_crystal_description columnar
_exptl_crystal_F_000 2296
_exptl_crystal_size_max 0.250
_exptl_crystal_size_mid 0.050
_exptl_crystal_size_min 0.050
_refine_diff_density_max 0.691
_refine_diff_density_min -0.492
_refine_diff_density_rms 0.097
_refine_ls_abs_structure_details 'Flack H D (1983), Acta Cryst. A39, 876-881'
_refine_ls_abs_structure_Flack 0.42(5)
_refine_ls_extinction_method none
_refine_ls_goodness_of_fit_ref 1.062
_refine_ls_hydrogen_treatment mixed
_refine_ls_matrix_type full
_refine_ls_number_parameters 521
_refine_ls_number_reflns 5413
_refine_ls_number_restraints 0
_refine_ls_restrained_S_all 1.062
_refine_ls_R_factor_all 0.0603
_refine_ls_R_factor_gt 0.0461
_refine_ls_shift/su_max 0.000
_refine_ls_shift/su_mean 0.000
_refine_ls_structure_factor_coef Fsqd
_refine_ls_weighting_details 'calc w=1/[\s^2^(Fo^2^)+(0.0363P)^2^+4.4393P] where P=(Fo^2^+2Fc^2^)/3'
_refine_ls_weighting_scheme calc
_refine_ls_wR_factor_gt 0.1132
_refine_ls_wR_factor_ref 0.1199
_reflns_number_gt 4493
_reflns_number_total 5413
_reflns_threshold_expression >2sigma(I)
_cod_duplicate_entry 4000032
_cod_data_source_file cm000642l.cif
_cod_data_source_block JTP-A
_cod_original_sg_symbol_H-M P2(1)2(1)2(1)
_cod_database_code 6000471

loop_
_symmetry_equiv_pos_as_xyz
'x, y, z'
'-x+1/2, -y, z+1/2'
'-x, y+1/2, -z+1/2'
'x+1/2, -y+1/2, -z'

loop_
_atom_site_label
_atom_site_type_symbol
_atom_site_fract_x
_atom_site_fract_y
_atom_site_fract_z
_atom_site_U_iso_or_equiv
_atom_site_adp_type
_atom_site_occupancy
_atom_site_symmetry_multiplicity
_atom_site_calc_flag
_atom_site_refinement_flags
_atom_site_disorder_assembly
_atom_site_disorder_group
Ti1 Ti -0.08637(12) 0.39210(8) 0.63967(6) 0.0202(3) Uani 1 1 d . . .
Ti2 Ti -0.09689(12) 0.61716(7) 0.64299(6) 0.0168(3) Uani 1 1 d . . .
Ti3 Ti -0.00433(15) 0.75660(9) 0.75014(6) 0.0229(3) Uani 1 1 d . . .
P1 P -0.36500(16) 0.49462(13) 0.65521(7) 0.0200(4) Uani 1 1 d . . .
P2 P -0.14896(15) 0.50247(13) 0.52005(6) 0.0179(3) Uani 1 1 d . . .
P3 P 0.18911(17) 0.71004(11) 0.64102(9) 0.0189(4) Uani 1 1 d . . .
P4 P -0.18857(18) 0.81716(11) 0.63984(8) 0.0182(4) Uani 1 1 d . . .
P5 P 0.15378(19) 0.68495(11) 0.86382(9) 0.0220(5) Uani 1 1 d . . .
P6 P -0.18498(19) 0.78274(12) 0.86503(9) 0.0247(5) Uani 1 1 d . . .
O1 O -0.0603(5) 0.3511(3) 0.71250(19) 0.0191(12) Uani 1 1 d . . .
O2 O 0.0936(5) 0.3559(3) 0.6178(2) 0.0242(12) Uani 1 1 d . . .
O3 O -0.1567(5) 0.2759(3) 0.6152(2) 0.0247(12) Uani 1 1 d . . .
O4 O -0.1148(5) 0.4246(3) 0.55554(19) 0.0245(12) Uani 1 1 d . . .
O5 O -0.2740(5) 0.4181(3) 0.6557(2) 0.0249(12) Uani 1 1 d . . .
O6 O -0.0368(4) 0.5016(3) 0.65547(15) 0.0200(9) Uani 1 1 d . . .
O7 O -0.4422(4) 0.4939(4) 0.59726(18) 0.0307(11) Uani 1 1 d . . .
O8 O -0.4607(5) 0.4914(3) 0.7041(2) 0.0359(12) Uani 1 1 d . . .
O9 O -0.2823(5) 0.5756(3) 0.6578(2) 0.0208(11) Uani 1 1 d . . .
O10 O -0.1250(5) 0.5821(3) 0.55563(19) 0.0218(12) Uani 1 1 d . . .
O11 O -0.0738(4) 0.5042(4) 0.46401(17) 0.0307(11) Uani 1 1 d . . .
O12 O -0.2990(4) 0.4976(4) 0.50539(16) 0.0261(10) Uani 1 1 d . . .
O13 O -0.0700(5) 0.6543(3) 0.71338(19) 0.0182(11) Uani 1 1 d . . .
O14 O 0.0748(5) 0.6571(3) 0.61658(19) 0.0199(11) Uani 1 1 d . . .
O15 O -0.1797(5) 0.7252(3) 0.6179(2) 0.0231(12) Uani 1 1 d . . .
O16 O 0.3028(5) 0.6517(3) 0.6554(2) 0.0303(12) Uani 1 1 d . . .
O17 O 0.2348(5) 0.7747(3) 0.5967(2) 0.0311(13) Uani 1 1 d . . .
O18 O 0.1440(5) 0.7572(3) 0.6962(2) 0.0226(12) Uani 1 1 d . . .
O19 O -0.1376(5) 0.8750(3) 0.5922(2) 0.0291(12) Uani 1 1 d . . .
O20 O -0.3336(5) 0.8369(3) 0.6529(2) 0.0307(13) Uani 1 1 d . . .
O21 O -0.1066(5) 0.8283(3) 0.6953(2) 0.0272(13) Uani 1 1 d . . .
O22 O 0.1021(6) 0.6810(3) 0.8020(2) 0.0295(13) Uani 1 1 d . . .
O23 O -0.1512(5) 0.7525(3) 0.8049(2) 0.0311(14) Uani 1 1 d . . .
O25 O 0.0589(6) 0.6343(3) 0.9033(2) 0.0400(14) Uani 1 1 d . . .
O24 O 0.2875(5) 0.6442(3) 0.8686(2) 0.0335(13) Uani 1 1 d . . .
O26 O -0.1671(6) 0.7089(3) 0.9076(2) 0.0409(15) Uani 1 1 d . . .
O27 O -0.3248(5) 0.8127(4) 0.8679(2) 0.0492(16) Uani 1 1 d . . .
O1W O 0.0090(9) 0.0351(5) 0.1497(3) 0.104(3) Uani 1 1 d . . .
O2W O 0.3215(18) 0.5109(11) 0.2429(6) 0.274(11) Uani 1 1 d . . .
N1 N 0.944(3) 0.7029(15) 0.1005(11) 0.116(8) Uiso 0.50 1 d P . .
N1' N 0.8218(17) 0.6850(10) 0.0230(7) 0.058(4) Uiso 0.50 1 d P . .
N2 N 1.0379(10) 0.8318(6) 0.0733(4) 0.091(3) Uani 1 1 d . . .
N3 N -0.2230(6) 1.0024(5) 0.3963(2) 0.0322(13) Uani 1 1 d . . .
H3A H -0.2404 0.9629 0.3703 0.080 Uiso 1 1 calc . . .
H3B H -0.1371 1.0127 0.3968 0.080 Uiso 1 1 calc . . .
H3C H -0.2661 1.0493 0.3873 0.080 Uiso 1 1 calc . . .
N4 N -0.2935(6) 1.0080(4) 0.5553(2) 0.0321(14) Uani 1 1 d . . .
H4A H -0.2769 1.0463 0.5823 0.080 Uiso 1 1 calc . . .
H4B H -0.2566 0.9594 0.5652 0.080 Uiso 1 1 calc . . .
H4C H -0.3799 1.0011 0.5520 0.080 Uiso 1 1 calc . . .
N5 N 0.2524(15) 0.0826(9) 0.2135(6) 0.051(4) Uiso 0.50 1 d P . .
N5' N 0.4880(11) 0.0007(10) 0.2206(5) 0.034(3) Uiso 0.50 1 d P . .
N6 N 0.3736(8) 0.0680(4) 0.1023(3) 0.0468(19) Uani 1 1 d . . .
H6A H 0.3606 0.0527 0.0659 0.080 Uiso 1 1 calc . . .
H6B H 0.4582 0.0798 0.1076 0.080 Uiso 1 1 calc . . .
H6C H 0.3255 0.1133 0.1102 0.080 Uiso 1 1 calc . . .
N7 N 1.0615(7) 0.6597(4) 0.2365(3) 0.0491(19) Uani 1 1 d . . .
H7A H 1.0234 0.6093 0.2365 0.080 Uiso 1 1 calc . . .
H7B H 1.1109 0.6652 0.2679 0.080 Uiso 1 1 calc . . .
H7C H 1.1117 0.6648 0.2053 0.080 Uiso 1 1 calc . . .
N8 N 0.9173(7) 0.8784(4) 0.2394(3) 0.0379(17) Uani 1 1 d . . .
H8A H 0.9557 0.9287 0.2394 0.080 Uiso 1 1 calc . . .
H8B H 0.8709 0.8722 0.2716 0.080 Uiso 1 1 calc . . .
H8C H 0.8642 0.8743 0.2091 0.080 Uiso 1 1 calc . . .
N9 N -0.1119(6) 0.7308(4) 0.4980(2) 0.0274(14) Uani 1 1 d . . .
H9A H -0.1301 0.6828 0.5160 0.080 Uiso 1 1 calc . . .
H9B H -0.1594 0.7341 0.4659 0.080 Uiso 1 1 calc . . .
H9C H -0.1313 0.7740 0.5208 0.080 Uiso 1 1 calc . . .
N10 N 0.0439(7) 0.8057(4) 0.3909(3) 0.0397(18) Uani 1 1 d . . .
H10A H 0.0656 0.8539 0.3738 0.080 Uiso 1 1 calc . . .
H10B H -0.0405 0.7946 0.3843 0.080 Uiso 1 1 calc . . .
H10C H 0.0931 0.7643 0.3767 0.080 Uiso 1 1 calc . . .
C1 C 0.9491(14) 0.6953(7) 0.0343(5) 0.079(4) Uani 1 1 d . . .
C2 C 0.967(2) 0.7900(14) 0.0160(10) 0.053(6) Uiso 0.50 1 d P . .
C2' C 1.021(2) 0.7762(11) 0.0171(8) 0.031(4) Uiso 0.50 1 d P . .
C3 C -0.2653(8) 0.9732(4) 0.4536(3) 0.034(2) Uani 1 1 d . . .
H3D H -0.2195 0.9213 0.4627 0.080 Uiso 1 1 calc . . .
H3E H -0.3586 0.9609 0.4525 0.080 Uiso 1 1 calc . . .
C4 C -0.2396(9) 1.0361(5) 0.5005(3) 0.041(2) Uani 1 1 d . . .
H4D H -0.1457 1.0445 0.5044 0.080 Uiso 1 1 calc . . .
H4E H -0.2789 1.0895 0.4901 0.080 Uiso 1 1 calc . . .
C5 C 0.3468(11) 0.0067(10) 0.1990(4) 0.095(4) Uani 1 1 d . . .
C6 C 0.3323(12) -0.0058(8) 0.1434(6) 0.101(4) Uani 1 1 d . . .
H6D H 0.2406 -0.0186 0.1362 0.080 Uiso 1 1 calc . . .
H6E H 0.3828 -0.0552 0.1329 0.080 Uiso 1 1 calc . . .
C7 C 0.9594(9) 0.7258(5) 0.2361(4) 0.049(2) Uani 1 1 d . . .
H7D H 0.9037 0.7194 0.2697 0.080 Uiso 1 1 calc . . .
H7E H 0.9049 0.7193 0.2021 0.080 Uiso 1 1 calc . . .
C8 C 1.0193(8) 0.8120(5) 0.2362(3) 0.038(2) Uani 1 1 d . . .
H8D H 1.0779 0.8173 0.2689 0.080 Uiso 1 1 calc . . .
H8E H 1.0707 0.8196 0.2015 0.080 Uiso 1 1 calc . . .
C9 C 0.0305(7) 0.7332(5) 0.4832(3) 0.035(2) Uani 1 1 d . . .
H9D H 0.0517 0.6857 0.4587 0.080 Uiso 1 1 calc . . .
H9E H 0.0820 0.7283 0.5181 0.080 Uiso 1 1 calc . . .
C10 C 0.0663(8) 0.8127(5) 0.4530(4) 0.039(2) Uani 1 1 d . . .
H10D H 0.0140 0.8586 0.4683 0.080 Uiso 1 1 calc . . .
H10E H 0.1580 0.8254 0.4601 0.080 Uiso 1 1 calc . . .

loop_
_atom_site_aniso_label
_atom_site_aniso_U_11
_atom_site_aniso_U_22
_atom_site_aniso_U_33
_atom_site_aniso_U_23
_atom_site_aniso_U_13
_atom_site_aniso_U_12
Ti1 0.0171(7) 0.0248(7) 0.0187(7) -0.0025(6) -0.0024(6) 0.0015(6)
Ti2 0.0155(7) 0.0178(7) 0.0172(7) 0.0015(5) -0.0020(6) -0.0006(5)
Ti3 0.0272(7) 0.0267(7) 0.0150(5) 0.0006(5) 0.0017(5) 0.0067(5)
P1 0.0150(8) 0.0194(8) 0.0256(8) 0.0058(10) 0.0012(6) -0.0003(9)
P2 0.0196(9) 0.0195(8) 0.0145(7) -0.0008(10) -0.0029(6) -0.0017(10)
P3 0.0141(9) 0.0216(10) 0.0209(10) -0.0011(8) 0.0033(9) -0.0027(8)
P4 0.0193(10) 0.0167(9) 0.0186(10) 0.0005(8) -0.0002(9) 0.0019(8)
P5 0.0279(11) 0.0188(9) 0.0193(10) -0.0003(8) -0.0007(9) 0.0021(8)
P6 0.0229(11) 0.0269(11) 0.0243(11) -0.0081(9) 0.0030(10) -0.0062(9)
O1 0.024(3) 0.015(2) 0.018(3) 0.003(2) -0.001(2) -0.001(2)
O2 0.024(3) 0.025(3) 0.024(3) 0.008(2) 0.002(2) 0.008(2)
O3 0.037(3) 0.015(2) 0.022(3) -0.001(2) -0.009(2) -0.003(2)
O4 0.037(3) 0.019(3) 0.017(3) 0.001(2) -0.004(3) 0.002(3)
O5 0.019(3) 0.016(2) 0.040(3) -0.006(2) 0.002(3) -0.003(2)
O6 0.020(2) 0.020(2) 0.021(2) 0.003(3) -0.0009(17) -0.001(3)
O7 0.023(2) 0.033(3) 0.036(3) 0.003(3) -0.008(2) 0.000(3)
O8 0.030(3) 0.029(3) 0.049(3) 0.016(3) 0.017(2) 0.004(3)
O9 0.015(2) 0.022(3) 0.025(3) 0.004(2) -0.004(2) -0.002(2)
O10 0.031(3) 0.016(2) 0.018(3) 0.003(2) -0.005(2) 0.000(2)
O11 0.034(3) 0.041(3) 0.018(2) 0.000(3) 0.001(2) 0.008(3)
O12 0.027(3) 0.028(2) 0.022(2) 0.003(3) -0.0074(19) 0.000(3)
O13 0.022(3) 0.014(2) 0.018(3) -0.001(2) 0.000(2) -0.005(2)
O14 0.019(3) 0.026(3) 0.015(3) -0.003(2) -0.001(2) -0.003(2)
O15 0.023(3) 0.022(3) 0.024(3) -0.001(2) -0.007(2) 0.009(2)
O16 0.025(3) 0.031(3) 0.035(3) -0.006(2) -0.009(2) 0.006(2)
O17 0.030(3) 0.036(3) 0.027(3) 0.001(2) 0.008(3) -0.011(3)
O18 0.020(3) 0.029(3) 0.019(3) -0.006(2) 0.000(2) -0.007(2)
O19 0.032(3) 0.027(3) 0.028(3) 0.013(2) -0.001(2) 0.002(3)
O20 0.023(3) 0.036(3) 0.033(3) -0.006(2) 0.004(2) 0.005(2)
O21 0.038(3) 0.021(3) 0.022(3) -0.002(2) -0.009(3) 0.003(3)
O22 0.048(4) 0.019(3) 0.022(3) -0.003(2) -0.009(3) 0.004(3)
O23 0.030(3) 0.035(3) 0.028(3) -0.013(3) 0.010(3) -0.011(3)
O25 0.041(3) 0.039(3) 0.041(3) 0.020(3) 0.002(3) -0.006(3)
O24 0.040(3) 0.035(3) 0.026(3) 0.001(2) -0.008(3) 0.014(3)
O26 0.052(4) 0.031(3) 0.039(3) 0.005(3) 0.013(3) -0.011(3)
O27 0.023(3) 0.078(4) 0.046(4) -0.017(3) 0.003(3) 0.002(3)
O1W 0.119(8) 0.118(7) 0.075(5) -0.017(5) -0.022(5) 0.042(6)
O2W 0.33(2) 0.293(19) 0.202(14) -0.102(14) 0.125(14) -0.209(19)
N2 0.084(7) 0.094(7) 0.095(7) 0.024(6) 0.020(6) 0.035(6)
N3 0.040(4) 0.032(3) 0.025(3) 0.006(4) 0.001(3) 0.002(4)
N4 0.039(4) 0.029(3) 0.028(3) 0.000(3) -0.012(3) 0.004(4)
N6 0.048(5) 0.048(4) 0.045(4) 0.010(4) -0.011(4) -0.013(4)
N7 0.051(5) 0.052(4) 0.044(4) -0.016(4) 0.005(4) -0.009(4)
N8 0.036(4) 0.046(4) 0.033(4) -0.006(3) 0.006(3) -0.008(3)
N9 0.027(4) 0.037(4) 0.018(3) 0.003(3) 0.002(3) 0.004(3)
N10 0.025(4) 0.037(4) 0.057(5) 0.014(3) 0.007(3) -0.009(3)
C1 0.104(11) 0.074(8) 0.058(7) -0.002(6) -0.001(7) -0.015(8)
C3 0.045(5) 0.023(4) 0.034(4) -0.006(3) -0.007(4) -0.006(3)
C4 0.063(7) 0.022(4) 0.037(5) 0.005(3) -0.004(4) -0.001(4)
C5 0.071(7) 0.164(12) 0.050(6) -0.061(9) 0.021(5) -0.024(10)
C6 0.091(9) 0.084(8) 0.129(11) -0.049(10) -0.024(8) 0.033(9)
C7 0.035(5) 0.037(5) 0.074(7) -0.027(5) 0.009(5) 0.001(4)
C8 0.022(4) 0.049(5) 0.042(5) -0.009(4) 0.002(4) -0.009(4)
C9 0.014(4) 0.054(5) 0.036(5) 0.014(4) 0.002(4) 0.001(4)
C10 0.030(5) 0.041(5) 0.045(5) -0.008(4) -0.002(4) -0.008(4)

loop_
_atom_type_symbol
_atom_type_description
_atom_type_scat_dispersion_real
_atom_type_scat_dispersion_imag
_atom_type_scat_source
C C 0.0033 0.0016 'International Tables Vol C Tables 4.2.6.8 and 6.1.1.4'
H H 0.0000 0.0000 'International Tables Vol C Tables 4.2.6.8 and 6.1.1.4'
N N 0.0061 0.0033 'International Tables Vol C Tables 4.2.6.8 and 6.1.1.4'
O O 0.0106 0.0060 'International Tables Vol C Tables 4.2.6.8 and 6.1.1.4'
P P 0.1023 0.0942 'International Tables Vol C Tables 4.2.6.8 and 6.1.1.4'
Ti Ti 0.2776 0.4457 'International Tables Vol C Tables 4.2.6.8 and 6.1.1.4'

loop_
_geom_angle_atom_site_label_1
_geom_angle_atom_site_label_2
_geom_angle_atom_site_label_3
_geom_angle
_geom_angle_site_symmetry_1
_geom_angle_site_symmetry_3
_geom_angle_publ_flag
O1 Ti1 O6 96.44(19) . . ?
O1 Ti1 O2 89.9(2) . . ?
O6 Ti1 O2 94.1(2) . . ?
O1 Ti1 O5 92.3(2) . . ?
O6 Ti1 O5 91.67(19) . . ?
O2 Ti1 O5 173.5(2) . . ?
O1 Ti1 O4 173.8(2) . . ?
O6 Ti1 O4 89.43(18) . . ?
O2 Ti1 O4 87.7(2) . . ?
O5 Ti1 O4 89.5(2) . . ?
O1 Ti1 O3 89.2(2) . . ?
O6 Ti1 O3 173.3(2) . . ?
O2 Ti1 O3 89.4(2) . . ?
O5 Ti1 O3 84.5(2) . . ?
O4 Ti1 O3 85.05(19) . . ?
O13 Ti2 O6 97.38(19) . . ?
O13 Ti2 O14 92.5(2) . . ?
O6 Ti2 O14 94.11(19) . . ?
O13 Ti2 O15 92.7(2) . . ?
O6 Ti2 O15 168.73(19) . . ?
O14 Ti2 O15 90.4(2) . . ?
O13 Ti2 O9 95.6(2) . . ?
O6 Ti2 O9 87.73(18) . . ?
O14 Ti2 O9 171.45(19) . . ?
O15 Ti2 O9 86.4(2) . . ?
O13 Ti2 O10 175.4(2) . . ?
O6 Ti2 O10 86.40(17) . . ?
O14 Ti2 O10 84.6(2) . . ?
O15 Ti2 O10 83.72(19) . . ?
O9 Ti2 O10 87.2(2) . . ?
O1 Ti3 O13 177.7(2) 3_556 . ?
O1 Ti3 O18 91.3(2) 3_556 . ?
O13 Ti3 O18 89.3(2) . . ?
O1 Ti3 O23 89.7(2) 3_556 . ?
O13 Ti3 O23 89.7(2) . . ?
O18 Ti3 O23 178.2(2) . . ?
O1 Ti3 O21 91.2(2) 3_556 . ?
O13 Ti3 O21 91.1(2) . . ?
O18 Ti3 O21 89.5(2) . . ?
O23 Ti3 O21 92.0(2) . . ?
O1 Ti3 O22 90.7(2) 3_556 . ?
O13 Ti3 O22 87.1(2) . . ?
O18 Ti3 O22 88.3(2) . . ?
O23 Ti3 O22 90.1(2) . . ?
O21 Ti3 O22 177.1(2) . . ?
O8 P1 O5 111.1(3) . . ?
O8 P1 O9 110.8(3) . . ?
O5 P1 O9 109.5(2) . . ?
O8 P1 O7 109.1(3) . . ?
O5 P1 O7 107.8(3) . . ?
O9 P1 O7 108.3(3) . . ?
O11 P2 O4 111.4(3) . . ?
O11 P2 O10 111.6(3) . . ?
O4 P2 O10 110.0(2) . . ?
O11 P2 O12 107.9(2) . . ?
O4 P2 O12 107.4(3) . . ?
O10 P2 O12 108.3(3) . . ?
O16 P3 O17 109.1(3) . . ?
O16 P3 O14 108.8(3) . . ?
O17 P3 O14 110.4(3) . . ?
O16 P3 O18 109.7(3) . . ?
O17 P3 O18 108.8(3) . . ?
O14 P3 O18 110.1(3) . . ?
O19 P4 O20 110.2(3) . . ?
O19 P4 O21 110.5(3) . . ?
O20 P4 O21 109.3(3) . . ?
O19 P4 O15 108.0(3) . . ?
O20 P4 O15 108.2(3) . . ?
O21 P4 O15 110.5(3) . . ?
O24 P5 O3 111.4(3) . 3_556 ?
O24 P5 O22 111.1(3) . . ?
O3 P5 O22 110.2(3) 3_556 . ?
O24 P5 O25 107.1(3) . . ?
O3 P5 O25 108.3(3) 3_556 . ?
O22 P5 O25 108.5(3) . . ?
O27 P6 O23 110.9(3) . . ?
O27 P6 O2 108.7(3) . 3_556 ?
O23 P6 O2 109.9(3) . 3_556 ?
O27 P6 O26 108.9(4) . . ?
O23 P6 O26 108.8(3) . . ?
O2 P6 O26 109.7(3) 3_556 . ?
Ti1 O1 Ti3 140.5(3) . 3_546 ?
P6 O2 Ti1 135.2(3) 3_546 . ?
P5 O3 Ti1 139.0(3) 3_546 . ?
P2 O4 Ti1 138.9(3) . . ?
P1 O5 Ti1 138.2(3) . . ?
Ti1 O6 Ti2 140.3(2) . . ?
P1 O9 Ti2 140.7(3) . . ?
P2 O10 Ti2 138.9(3) . . ?
Ti2 O13 Ti3 137.6(3) . . ?
P3 O14 Ti2 137.2(3) . . ?
P4 O15 Ti2 137.6(3) . . ?
P3 O18 Ti3 138.8(3) . . ?
P4 O21 Ti3 138.2(3) . . ?
P5 O22 Ti3 136.1(3) . . ?
P6 O23 Ti3 139.3(3) . . ?
C2' N2 C2 21.1(10) . . ?
C3 N3 H3A 109.5 . . ?
C3 N3 H3B 109.5 . . ?
H3A N3 H3B 109.5 . . ?
C3 N3 H3C 109.5 . . ?
H3A N3 H3C 109.5 . . ?
H3B N3 H3C 109.5 . . ?
C4 N4 H4A 109.5 . . ?
C4 N4 H4B 109.5 . . ?
H4A N4 H4B 109.5 . . ?
C4 N4 H4C 109.5 . . ?
H4A N4 H4C 109.5 . . ?
H4B N4 H4C 109.5 . . ?
C6 N6 H6A 109.5 . . ?
C6 N6 H6B 109.5 . . ?
H6A N6 H6B 109.5 . . ?
C6 N6 H6C 109.5 . . ?
H6A N6 H6C 109.5 . . ?
H6B N6 H6C 109.5 . . ?
C7 N7 H7A 109.5 . . ?
C7 N7 H7B 109.5 . . ?
H7A N7 H7B 109.5 . . ?
C7 N7 H7C 109.5 . . ?
H7A N7 H7C 109.5 . . ?
H7B N7 H7C 109.5 . . ?
C8 N8 H8A 109.5 . . ?
C8 N8 H8B 109.5 . . ?
H8A N8 H8B 109.5 . . ?
C8 N8 H8C 109.5 . . ?
H8A N8 H8C 109.5 . . ?
H8B N8 H8C 109.5 . . ?
C9 N9 H9A 109.5 . . ?
C9 N9 H9B 109.5 . . ?
H9A N9 H9B 109.5 . . ?
C9 N9 H9C 109.5 . . ?
H9A N9 H9C 109.5 . . ?
H9B N9 H9C 109.5 . . ?
C10 N10 H10A 109.5 . . ?
C10 N10 H10B 109.5 . . ?
H10A N10 H10B 109.5 . . ?
C10 N10 H10C 109.5 . . ?
H10A N10 H10C 109.5 . . ?
H10B N10 H10C 109.5 . . ?
N1' C1 C2' 121.2(15) . . ?
N1' C1 N1 100.1(16) . . ?
C2' C1 N1 102.2(14) . . ?
N1' C1 C2 100.1(15) . . ?
C2' C1 C2 22.1(10) . . ?
N1 C1 C2 101.5(15) . . ?
C2' C2 C1 75(3) . . ?
C2' C2 N2 73(3) . . ?
C1 C2 N2 102.5(15) . . ?
C2 C2' C1 83(3) . . ?
C2 C2' N2 86(4) . . ?
C1 C2' N2 107.6(12) . . ?
N3 C3 C4 113.2(6) . . ?
N3 C3 H3D 108.9 . . ?
C4 C3 H3D 108.9 . . ?
N3 C3 H3E 108.9 . . ?
C4 C3 H3E 108.9 . . ?
H3D C3 H3E 107.7 . . ?
N4 C4 C3 111.4(6) . . ?
N4 C4 H4D 109.3 . . ?
C3 C4 H4D 109.3 . . ?
N4 C4 H4E 109.3 . . ?
C3 C4 H4E 109.3 . . ?
H4D C4 H4E 108.0 . . ?
C6 C5 N5' 114.8(10) . . ?
C6 C5 N5 104.9(12) . . ?
N5' C5 N5 123.4(12) . . ?
C5 C6 N6 117.0(12) . . ?
C5 C6 H6D 108.0 . . ?
N6 C6 H6D 108.0 . . ?
C5 C6 H6E 108.0 . . ?
N6 C6 H6E 108.0 . . ?
H6D C6 H6E 107.3 . . ?
N7 C7 C8 111.4(7) . . ?
N7 C7 H7D 109.4 . . ?
C8 C7 H7D 109.4 . . ?
N7 C7 H7E 109.4 . . ?
C8 C7 H7E 109.4 . . ?
H7D C7 H7E 108.0 . . ?
N8 C8 C7 111.5(6) . . ?
N8 C8 H8D 109.3 . . ?
C7 C8 H8D 109.3 . . ?
N8 C8 H8E 109.3 . . ?
C7 C8 H8E 109.3 . . ?
H8D C8 H8E 108.0 . . ?
N9 C9 C10 111.6(7) . . ?
N9 C9 H9D 109.3 . . ?
C10 C9 H9D 109.3 . . ?
N9 C9 H9E 109.3 . . ?
C10 C9 H9E 109.3 . . ?
H9D C9 H9E 108.0 . . ?
N10 C10 C9 111.1(7) . . ?
N10 C10 H10D 109.4 . . ?
C9 C10 H10D 109.4 . . ?
N10 C10 H10E 109.4 . . ?
C9 C10 H10E 109.4 . . ?
H10D C10 H10E 108.0 . . ?

loop_
_geom_bond_atom_site_label_1
_geom_bond_atom_site_label_2
_geom_bond_distance
_geom_bond_site_symmetry_2
_geom_bond_publ_flag
Ti1 O1 1.832(5) . ?
Ti1 O6 1.850(5) . ?
Ti1 O2 1.986(5) . ?
Ti1 O5 1.989(5) . ?
Ti1 O4 2.042(5) . ?
Ti1 O3 2.062(5) . ?
Ti2 O13 1.760(4) . ?
Ti2 O6 1.957(5) . ?
Ti2 O14 1.958(5) . ?
Ti2 O15 2.001(5) . ?
Ti2 O9 2.029(5) . ?
Ti2 O10 2.124(5) . ?
Ti3 O1 1.856(5) 3_556 ?
Ti3 O13 1.955(5) . ?
Ti3 O18 1.962(5) . ?
Ti3 O23 1.963(5) . ?
Ti3 O21 2.002(5) . ?
Ti3 O22 2.018(5) . ?
P1 O8 1.497(5) . ?
P1 O5 1.530(5) . ?
P1 O9 1.540(5) . ?
P1 O7 1.558(4) . ?
P2 O11 1.510(4) . ?
P2 O4 1.527(5) . ?
P2 O10 1.532(5) . ?
P2 O12 1.567(4) . ?
P3 O16 1.521(5) . ?
P3 O17 1.527(5) . ?
P3 O14 1.545(5) . ?
P3 O18 1.554(5) . ?
P4 O19 1.529(5) . ?
P4 O20 1.540(5) . ?
P4 O21 1.545(5) . ?
P4 O15 1.550(5) . ?
P5 O24 1.512(5) . ?
P5 O3 1.526(5) 3_556 ?
P5 O22 1.530(5) . ?
P5 O25 1.557(5) . ?
P6 O27 1.503(6) . ?
P6 O23 1.517(5) . ?
P6 O2 1.542(5) 3_556 ?
P6 O26 1.545(5) . ?
O1 Ti3 1.856(5) 3_546 ?
O2 P6 1.542(5) 3_546 ?
O3 P5 1.526(5) 3_546 ?
N1 C1 1.54(2) . ?
N1' C1 1.33(2) . ?
N2 C2' 1.59(2) . ?
N2 C2 1.66(3) . ?
N3 C3 1.474(9) . ?
N3 H3A 0.8900 . ?
N3 H3B 0.8900 . ?
N3 H3C 0.8900 . ?
N4 C4 1.456(10) . ?
N4 H4A 0.8900 . ?
N4 H4B 0.8900 . ?
N4 H4C 0.8900 . ?
N5 C5 1.580(19) . ?
N5' C5 1.525(16) . ?
N6 C6 1.570(16) . ?
N6 H6A 0.8900 . ?
N6 H6B 0.8900 . ?
N6 H6C 0.8900 . ?
N7 C7 1.478(11) . ?
N7 H7A 0.8900 . ?
N7 H7B 0.8900 . ?
N7 H7C 0.8900 . ?
N8 C8 1.482(10) . ?
N8 H8A 0.8900 . ?
N8 H8B 0.8900 . ?
N8 H8C 0.8900 . ?
N9 C9 1.491(10) . ?
N9 H9A 0.8900 . ?
N9 H9B 0.8900 . ?
N9 H9C 0.8900 . ?
N10 C10 1.466(10) . ?
N10 H10A 0.8900 . ?
N10 H10B 0.8900 . ?
N10 H10C 0.8900 . ?
C1 C2' 1.54(2) . ?
C1 C2 1.57(2) . ?
C2 C2' 0.60(3) . ?
C3 C4 1.502(10) . ?
C3 H3D 0.9700 . ?
C3 H3E 0.9700 . ?
C4 H4D 0.9700 . ?
C4 H4E 0.9700 . ?
C5 C6 1.313(14) . ?
C6 H6D 0.9700 . ?
C6 H6E 0.9700 . ?
C7 C8 1.500(12) . ?
C7 H7D 0.9700 . ?
C7 H7E 0.9700 . ?
C8 H8D 0.9700 . ?
C8 H8E 0.9700 . ?
C9 C10 1.490(11) . ?
C9 H9D 0.9700 . ?
C9 H9E 0.9700 . ?
C10 H10D 0.9700 . ?
C10 H10E 0.9700 . ?
